data_4508186
loop_
_publ_author_name
'Zhang, Zhe'
'Ma, Jian-Fang'
'Liu, Ying-Ying'
'Kan, Wei-Qiu'
'Yang, Jin'

_publ_section_title
;
 A Series of Coordination Polymers Constructed from a Multidentate N-Donor
 Ligand and Varied Carboxylate Anions: Syntheses, Structures, and
 Luminescent Properties
;
_journal_issue 10
_journal_name_full 'Crystal Growth &amp; Design'
_journal_page_first 4338
_journal_paper_doi 10.1021/cg400680r
_journal_volume 13
_journal_year 2013
_chemical_formula_moiety 'C24 H24 Ag2 N20 O6'
_chemical_formula_sum 'C24 H24 Ag2 N20 O6'
_chemical_formula_weight 904.37
_chemical_name_systematic
;
 ?
;
_space_group_IT_number 15
_symmetry_cell_setting monoclinic
_symmetry_space_group_name_Hall '-C 2yc'
_symmetry_space_group_name_H-M 'C 1 2/c 1'
_atom_sites_solution_hydrogens geom
_atom_sites_solution_primary direct
_atom_sites_solution_secondary difmap
_audit_creation_method SHELXL-97
_cell_angle_alpha 90.00
_cell_angle_beta 120.024(7)
_cell_angle_gamma 90.00
_cell_formula_units_Z 4
_cell_length_a 24.9690(12)
_cell_length_b 8.3600(3)
_cell_length_c 17.3060(9)
_cell_measurement_reflns_used 2812
_cell_measurement_temperature 293(2)
_cell_measurement_theta_max 29.1153
_cell_measurement_theta_min 3.1490
_cell_volume 3127.7(3)
_computing_cell_refinement CrysAlis
_computing_data_collection 'CrysAlis (Oxford Diffraction, 2006)'
_computing_data_reduction CrysAlis
_computing_structure_refinement 'SHELXL-97 (Sheldrick, 1997)'
_computing_structure_solution 'SHELXS-97 (Sheldrick, 1997)'
_diffrn_ambient_temperature 293(2)
_diffrn_detector_area_resol_mean 10.0
_diffrn_measured_fraction_theta_full 0.995
_diffrn_measured_fraction_theta_max 0.995
_diffrn_measurement_device_type 'Oxford Diffraction Gemini R Ultra'
_diffrn_measurement_method '\w scan'
_diffrn_radiation_monochromator graphite
_diffrn_radiation_source 'fine-focus sealed tube'
_diffrn_radiation_type MoK\a
_diffrn_radiation_wavelength 0.71073
_diffrn_reflns_av_R_equivalents 0.0255
_diffrn_reflns_av_sigmaI/netI 0.0368
_diffrn_reflns_limit_h_max 21
_diffrn_reflns_limit_h_min -30
_diffrn_reflns_limit_k_max 10
_diffrn_reflns_limit_k_min -7
_diffrn_reflns_limit_l_max 20
_diffrn_reflns_limit_l_min -19
_diffrn_reflns_number 5709
_diffrn_reflns_theta_full 25.35
_diffrn_reflns_theta_max 25.35
_diffrn_reflns_theta_min 3.16
_exptl_absorpt_coefficient_mu 1.330
_exptl_absorpt_correction_T_max 0.8675
_exptl_absorpt_correction_T_min 0.6756
_exptl_absorpt_correction_type multi-scan
_exptl_absorpt_process_details
;
CrysAlis (Oxford Diffraction, 2006)
;
_exptl_crystal_colour yellow
_exptl_crystal_density_diffrn 1.921
_exptl_crystal_density_method 'not measured'
_exptl_crystal_description needle
_exptl_crystal_F_000 1800
_exptl_crystal_size_max 0.32
_exptl_crystal_size_mid 0.14
_exptl_crystal_size_min 0.11
_refine_diff_density_max 0.962
_refine_diff_density_min -0.615
_refine_diff_density_rms 0.084
_refine_ls_extinction_method none
_refine_ls_goodness_of_fit_ref 1.039
_refine_ls_hydrogen_treatment constr
_refine_ls_matrix_type full
_refine_ls_number_parameters 244
_refine_ls_number_reflns 2850
_refine_ls_number_restraints 0
_refine_ls_restrained_S_all 1.039
_refine_ls_R_factor_all 0.0471
_refine_ls_R_factor_gt 0.0373
_refine_ls_shift/su_max 0.001
_refine_ls_shift/su_mean 0.000
_refine_ls_structure_factor_coef Fsqd
_refine_ls_weighting_details 'calc w=1/[\s^2^(Fo^2^)+(0.0493P)^2^+5.7720P] where P=(Fo^2^+2Fc^2^)/3'
_refine_ls_weighting_scheme calc
_refine_ls_wR_factor_gt 0.0939
_refine_ls_wR_factor_ref 0.1019
_reflns_number_gt 2383
_reflns_number_total 2850
_reflns_threshold_expression >2\s(I)
_cod_data_source_file cg400680r_si_002.cif
_cod_data_source_block Compound-10
_cod_original_cell_volume 3127.7(2)
_cod_original_sg_symbol_Hall '-C 2yc '
_cod_original_sg_symbol_H-M 'C 2/c'
_cod_database_code 4508186

loop_
_symmetry_equiv_pos_as_xyz
'x, y, z'
'-x, y, -z+1/2'
'x+1/2, y+1/2, z'
'-x+1/2, y+1/2, -z+1/2'
'-x, -y, -z'
'x, -y, z-1/2'
'-x+1/2, -y+1/2, -z'
'x+1/2, -y+1/2, z-1/2'

loop_
_atom_site_label
_atom_site_type_symbol
_atom_site_fract_x
_atom_site_fract_y
_atom_site_fract_z
_atom_site_U_iso_or_equiv
_atom_site_adp_type
_atom_site_occupancy
_atom_site_symmetry_multiplicity
_atom_site_calc_flag
_atom_site_refinement_flags
Ag1 Ag 0.21101(16) 0.4790(7) 0.5878(2) 0.0332(4) Uani 0.50 1 d P
Ag1A Ag 0.21270(18) 0.5003(7) 0.5911(3) 0.0513(13) Uani 0.50 1 d P
C1 C 0.00692(15) 0.9483(4) 0.4294(2) 0.0246(7) Uani 1 1 d .
C2 C -0.03422(15) 0.8688(4) 0.4483(2) 0.0245(7) Uani 1 1 d .
C3 C -0.04096(15) 0.9195(4) 0.5200(2) 0.0251(7) Uani 1 1 d .
C4 C 0.01709(16) 0.8908(4) 0.3553(2) 0.0288(8) Uani 1 1 d .
H4A H -0.0219 0.8568 0.3049 0.035 Uiso 1 1 calc R
H4B H 0.0333 0.9774 0.3358 0.035 Uiso 1 1 calc R
C5 C 0.08910(17) 0.6810(4) 0.4645(2) 0.0357(9) Uani 1 1 d .
H5 H 0.0836 0.7040 0.5126 0.043 Uiso 1 1 calc R
C6 C 0.1185(2) 0.5818(5) 0.3815(3) 0.0465(10) Uani 1 1 d .
H6 H 0.1391 0.5162 0.3615 0.056 Uiso 1 1 calc R
C7 C -0.07147(16) 0.7276(4) 0.3908(2) 0.0304(8) Uani 1 1 d .
H7A H -0.0530 0.6895 0.3565 0.037 Uiso 1 1 calc R
H7B H -0.0702 0.6410 0.4289 0.037 Uiso 1 1 calc R
C8 C -0.15820(17) 0.8813(5) 0.2648(3) 0.0377(9) Uani 1 1 d .
H8 H -0.1335 0.9488 0.2531 0.045 Uiso 1 1 calc R
C9 C -0.23356(19) 0.7692(6) 0.2618(3) 0.0521(12) Uani 1 1 d .
H9 H -0.2741 0.7430 0.2450 0.062 Uiso 1 1 calc R
C10 C -0.08063(17) 0.8241(4) 0.5464(3) 0.0333(8) Uani 1 1 d .
H10A H -0.0911 0.7230 0.5147 0.040 Uiso 1 1 calc R
H10B H -0.0567 0.8006 0.6097 0.040 Uiso 1 1 calc R
C11 C -0.16981(19) 0.8821(5) 0.5695(3) 0.0465(10) Uani 1 1 d .
H11 H -0.1571 0.8180 0.6196 0.056 Uiso 1 1 calc R
C12 C -0.2194(2) 1.0372(6) 0.4618(3) 0.0538(12) Uani 1 1 d .
H12 H -0.2501 1.1061 0.4221 0.065 Uiso 1 1 calc R
N1 N 0.12586(15) 0.5692(4) 0.4641(2) 0.0383(7) Uani 1 1 d .
N2 N 0.06104(13) 0.7562(3) 0.38718(18) 0.0298(7) Uani 1 1 d .
N3 N 0.07988(16) 0.6937(4) 0.3319(2) 0.0458(9) Uani 1 1 d .
N4 N -0.21890(14) 0.8810(4) 0.2196(2) 0.0403(8) Uani 1 1 d .
N5 N -0.13670(13) 0.7733(3) 0.32907(19) 0.0309(7) Uani 1 1 d .
N6 N -0.18565(15) 0.7007(4) 0.3287(2) 0.0494(9) Uani 1 1 d .
N7 N -0.22221(17) 0.9631(5) 0.5295(3) 0.0520(10) Uani 1 1 d .
N8 N -0.13785(14) 0.9049(4) 0.5281(2) 0.0332(7) Uani 1 1 d .
N9 N -0.16979(18) 1.0034(4) 0.4569(3) 0.0506(10) Uani 1 1 d .
N10 N -0.0786(2) 1.2887(5) 0.3037(3) 0.0599(11) Uani 1 1 d .
O1 O -0.06202(18) 1.1855(5) 0.2705(2) 0.0741(10) Uani 1 1 d .
O2 O -0.1340(2) 1.3270(8) 0.2586(5) 0.146(2) Uani 1 1 d .
O3 O -0.0434(2) 1.3603(5) 0.3724(3) 0.1056(16) Uani 1 1 d .

loop_
_atom_site_aniso_label
_atom_site_aniso_U_11
_atom_site_aniso_U_22
_atom_site_aniso_U_33
_atom_site_aniso_U_23
_atom_site_aniso_U_13
_atom_site_aniso_U_12
Ag1 0.0263(8) 0.0437(7) 0.0302(9) 0.0051(6) 0.0146(7) 0.0009(5)
Ag1A 0.0354(11) 0.066(2) 0.0342(10) -0.0010(8) 0.0036(8) 0.0104(9)
C1 0.0183(17) 0.0321(17) 0.0172(16) 0.0039(14) 0.0043(14) 0.0091(14)
C2 0.0194(17) 0.0234(15) 0.0214(17) -0.0003(13) 0.0033(14) 0.0036(13)
C3 0.0181(17) 0.0290(17) 0.0247(18) 0.0046(14) 0.0080(15) 0.0033(14)
C4 0.0274(19) 0.0336(19) 0.0214(17) 0.0011(14) 0.0092(15) 0.0070(15)
C5 0.034(2) 0.044(2) 0.0280(19) 0.0027(16) 0.0146(17) 0.0108(17)
C6 0.044(3) 0.057(3) 0.038(2) -0.004(2) 0.021(2) 0.020(2)
C7 0.0250(19) 0.0296(18) 0.0278(19) -0.0032(14) 0.0066(16) 0.0013(15)
C8 0.0246(19) 0.043(2) 0.041(2) 0.0102(18) 0.0128(18) 0.0002(16)
C9 0.025(2) 0.070(3) 0.050(3) 0.013(2) 0.010(2) -0.009(2)
C10 0.029(2) 0.0343(19) 0.037(2) 0.0002(16) 0.0166(17) -0.0014(15)
C11 0.040(2) 0.064(3) 0.044(2) 0.005(2) 0.028(2) 0.003(2)
C12 0.031(2) 0.075(3) 0.052(3) 0.017(2) 0.018(2) 0.015(2)
N1 0.0327(18) 0.0425(18) 0.0332(18) 0.0040(15) 0.0118(15) 0.0101(15)
N2 0.0300(17) 0.0364(16) 0.0197(15) 0.0000(12) 0.0100(13) 0.0077(13)
N3 0.049(2) 0.060(2) 0.0318(18) 0.0007(16) 0.0226(17) 0.0219(18)
N4 0.0257(17) 0.053(2) 0.0363(18) 0.0059(15) 0.0109(15) -0.0008(14)
N5 0.0237(15) 0.0320(15) 0.0290(16) -0.0021(13) 0.0072(13) -0.0068(12)
N6 0.0300(19) 0.063(2) 0.043(2) 0.0191(17) 0.0089(16) -0.0089(16)
N7 0.034(2) 0.073(2) 0.054(2) 0.0044(19) 0.0261(19) 0.0082(18)
N8 0.0237(16) 0.0453(18) 0.0313(17) 0.0012(14) 0.0143(14) -0.0013(13)
N9 0.037(2) 0.069(3) 0.048(2) 0.0218(18) 0.0235(19) 0.0138(17)
N10 0.052(3) 0.056(2) 0.068(3) 0.013(2) 0.028(2) 0.012(2)
O1 0.078(3) 0.081(2) 0.054(2) -0.0050(18) 0.026(2) 0.014(2)
O2 0.071(3) 0.182(6) 0.200(6) 0.002(5) 0.079(4) 0.022(3)
O3 0.121(4) 0.075(3) 0.080(3) -0.012(2) 0.020(3) 0.034(3)

loop_
_atom_type_symbol
_atom_type_description
_atom_type_scat_dispersion_real
_atom_type_scat_dispersion_imag
_atom_type_scat_source
C C 0.0033 0.0016 'International Tables Vol C Tables 4.2.6.8 and 6.1.1.4'
H H 0.0000 0.0000 'International Tables Vol C Tables 4.2.6.8 and 6.1.1.4'
N N 0.0061 0.0033 'International Tables Vol C Tables 4.2.6.8 and 6.1.1.4'
O O 0.0106 0.0060 'International Tables Vol C Tables 4.2.6.8 and 6.1.1.4'
Ag Ag -0.8971 1.1015 'International Tables Vol C Tables 4.2.6.8 and 6.1.1.4'

loop_
_geom_angle_atom_site_label_1
_geom_angle_atom_site_label_2
_geom_angle_atom_site_label_3
_geom_angle
_geom_angle_site_symmetry_1
_geom_angle_site_symmetry_3
N1 Ag1 N7 98.37(16) . 3_545
N1 Ag1 N4 129.5(3) . 8_566
N7 Ag1 N4 95.73(18) 3_545 8_566
N1 Ag1 N6 112.06(18) . 5_566
N7 Ag1 N6 133.5(3) 3_545 5_566
N4 Ag1 N6 91.17(16) 8_566 5_566
N4 Ag1A N1 137.3(3) 8_566 .
N4 Ag1A N7 98.6(2) 8_566 3_545
N1 Ag1A N7 97.83(18) . 3_545
N4 Ag1A N6 91.77(17) 8_566 5_566
N1 Ag1A N6 108.7(2) . 5_566
N7 Ag1A N6 127.1(3) 3_545 5_566
C2 C1 C3 121.2(3) . 5_576
C2 C1 C4 120.4(3) . .
C3 C1 C4 118.4(3) 5_576 .
C1 C2 C3 119.6(3) . .
C1 C2 C7 119.8(3) . .
C3 C2 C7 120.6(3) . .
C2 C3 C1 119.2(3) . 5_576
C2 C3 C10 119.8(3) . .
C1 C3 C10 120.8(3) 5_576 .
N2 C4 C1 109.7(3) . .
N2 C4 H4A 109.7 . .
C1 C4 H4A 109.7 . .
N2 C4 H4B 109.7 . .
C1 C4 H4B 109.7 . .
H4A C4 H4B 108.2 . .
N1 C5 N2 110.6(3) . .
N1 C5 H5 124.7 . .
N2 C5 H5 124.7 . .
N3 C6 N1 114.6(3) . .
N3 C6 H6 122.7 . .
N1 C6 H6 122.7 . .
N5 C7 C2 111.2(3) . .
N5 C7 H7A 109.4 . .
C2 C7 H7A 109.4 . .
N5 C7 H7B 109.4 . .
C2 C7 H7B 109.4 . .
H7A C7 H7B 108.0 . .
N4 C8 N5 111.3(3) . .
N4 C8 H8 124.4 . .
N5 C8 H8 124.4 . .
N6 C9 N4 114.0(4) . .
N6 C9 H9 123.0 . .
N4 C9 H9 123.0 . .
N8 C10 C3 114.0(3) . .
N8 C10 H10A 108.7 . .
C3 C10 H10A 108.7 . .
N8 C10 H10B 108.7 . .
C3 C10 H10B 108.7 . .
H10A C10 H10B 107.6 . .
N7 C11 N8 110.5(4) . .
N7 C11 H11 124.8 . .
N8 C11 H11 124.8 . .
N9 C12 N7 114.5(4) . .
N9 C12 H12 122.7 . .
N7 C12 H12 122.7 . .
C5 N1 C6 103.0(3) . .
C5 N1 Ag1A 120.7(3) . .
C6 N1 Ag1A 127.4(3) . .
C5 N1 Ag1 124.1(3) . .
C6 N1 Ag1 126.4(3) . .
C5 N2 N3 109.5(3) . .
C5 N2 C4 131.5(3) . .
N3 N2 C4 119.0(3) . .
C6 N3 N2 102.3(3) . .
C8 N4 C9 103.0(3) . .
C8 N4 Ag1A 132.0(3) . 8_465
C9 N4 Ag1A 124.5(3) . 8_465
C8 N4 Ag1 130.4(3) . 8_465
C9 N4 Ag1 126.5(3) . 8_465
C8 N5 N6 108.4(3) . .
C8 N5 C7 128.3(3) . .
N6 N5 C7 123.3(3) . .
C9 N6 N5 103.3(3) . .
C9 N6 Ag1 114.2(3) . 5_566
N5 N6 Ag1 142.1(3) . 5_566
C9 N6 Ag1A 114.0(3) . 5_566
N5 N6 Ag1A 142.6(3) . 5_566
C11 N7 C12 102.7(3) . .
C11 N7 Ag1 122.4(3) . 3_455
C12 N7 Ag1 134.4(3) . 3_455
C11 N7 Ag1A 123.7(3) . 3_455
C12 N7 Ag1A 132.2(3) . 3_455
C11 N8 N9 109.8(3) . .
C11 N8 C10 127.0(3) . .
N9 N8 C10 122.8(3) . .
C12 N9 N8 102.4(3) . .
O1 N10 O3 123.8(5) . .
O1 N10 O2 114.8(5) . .
O3 N10 O2 121.1(5) . .

loop_
_geom_bond_atom_site_label_1
_geom_bond_atom_site_label_2
_geom_bond_distance
_geom_bond_site_symmetry_2
Ag1 N1 2.262(5) .
Ag1 N7 2.345(4) 3_545
Ag1 N4 2.375(6) 8_566
Ag1 N6 2.379(5) 5_566
Ag1A N4 2.246(6) 8_566
Ag1A N1 2.258(5) .
Ag1A N7 2.368(5) 3_545
Ag1A N6 2.479(5) 5_566
C1 C2 1.393(5) .
C1 C3 1.402(5) 5_576
C1 C4 1.505(4) .
C2 C3 1.399(4) .
C2 C7 1.524(4) .
C3 C1 1.402(5) 5_576
C3 C10 1.510(5) .
C4 N2 1.473(4) .
C4 H4A 0.9700 .
C4 H4B 0.9700 .
C5 N1 1.312(5) .
C5 N2 1.319(4) .
C5 H5 0.9300 .
C6 N3 1.309(5) .
C6 N1 1.350(5) .
C6 H6 0.9300 .
C7 N5 1.483(4) .
C7 H7A 0.9700 .
C7 H7B 0.9700 .
C8 N4 1.312(5) .
C8 N5 1.320(5) .
C8 H8 0.9300 .
C9 N6 1.309(5) .
C9 N4 1.345(5) .
C9 H9 0.9300 .
C10 N8 1.465(4) .
C10 H10A 0.9700 .
C10 H10B 0.9700 .
C11 N7 1.320(5) .
C11 N8 1.326(5) .
C11 H11 0.9300 .
C12 N9 1.314(6) .
C12 N7 1.358(6) .
C12 H12 0.9300 .
N2 N3 1.364(4) .
N4 Ag1A 2.246(6) 8_465
N4 Ag1 2.375(6) 8_465
N5 N6 1.362(4) .
N6 Ag1 2.379(5) 5_566
N6 Ag1A 2.479(5) 5_566
N7 Ag1 2.345(4) 3_455
N7 Ag1A 2.368(5) 3_455
N8 N9 1.360(5) .
N10 O1 1.218(5) .
N10 O3 1.224(6) .
N10 O2 1.242(6) .

loop_
_geom_torsion_atom_site_label_1
_geom_torsion_atom_site_label_2
_geom_torsion_atom_site_label_3
_geom_torsion_atom_site_label_4
_geom_torsion
_geom_torsion_site_symmetry_1
_geom_torsion_site_symmetry_4
C3 C1 C2 C3 -1.2(5) 5_576 .
C4 C1 C2 C3 177.1(3) . .
C3 C1 C2 C7 178.7(3) 5_576 .
C4 C1 C2 C7 -2.9(5) . .
C1 C2 C3 C1 1.2(5) . 5_576
C7 C2 C3 C1 -178.8(3) . 5_576
C1 C2 C3 C10 -174.0(3) . .
C7 C2 C3 C10 6.1(5) . .
C2 C1 C4 N2 -81.2(4) . .
C3 C1 C4 N2 97.2(4) 5_576 .
C1 C2 C7 N5 -104.4(3) . .
C3 C2 C7 N5 75.6(4) . .
C2 C3 C10 N8 -110.9(4) . .
C1 C3 C10 N8 74.0(4) 5_576 .
N2 C5 N1 C6 0.2(4) . .
N2 C5 N1 Ag1A 149.6(3) . .
N2 C5 N1 Ag1 153.3(3) . .
N3 C6 N1 C5 0.2(5) . .
N3 C6 N1 Ag1A -146.4(4) . .
N3 C6 N1 Ag1 -152.1(4) . .
N4 Ag1A N1 C5 -29.5(5) 8_566 .
N7 Ag1A N1 C5 -141.4(3) 3_545 .
N6 Ag1A N1 C5 85.0(4) 5_566 .
N4 Ag1A N1 C6 111.8(4) 8_566 .
N7 Ag1A N1 C6 0.0(5) 3_545 .
N6 Ag1A N1 C6 -133.6(4) 5_566 .
N4 Ag1A N1 Ag1 -168(2) 8_566 .
N7 Ag1A N1 Ag1 80.3(18) 3_545 .
N6 Ag1A N1 Ag1 -53.3(17) 5_566 .
N7 Ag1 N1 C5 -138.2(3) 3_545 .
N4 Ag1 N1 C5 -33.6(4) 8_566 .
N6 Ag1 N1 C5 77.7(4) 5_566 .
N7 Ag1 N1 C6 8.6(5) 3_545 .
N4 Ag1 N1 C6 113.2(4) 8_566 .
N6 Ag1 N1 C6 -135.5(4) 5_566 .
N7 Ag1 N1 Ag1A -94.5(18) 3_545 .
N4 Ag1 N1 Ag1A 10.1(17) 8_566 .
N6 Ag1 N1 Ag1A 121.4(19) 5_566 .
N1 C5 N2 N3 -0.5(5) . .
N1 C5 N2 C4 -178.5(3) . .
C1 C4 N2 C5 2.4(5) . .
C1 C4 N2 N3 -175.5(3) . .
N1 C6 N3 N2 -0.4(5) . .
C5 N2 N3 C6 0.5(4) . .
C4 N2 N3 C6 178.9(3) . .
N5 C8 N4 C9 1.8(4) . .
N5 C8 N4 Ag1A -169.4(3) . 8_465
N5 C8 N4 Ag1 -173.2(3) . 8_465
N6 C9 N4 C8 -1.0(5) . .
N6 C9 N4 Ag1A 171.1(3) . 8_465
N6 C9 N4 Ag1 174.4(3) . 8_465
N4 C8 N5 N6 -2.1(4) . .
N4 C8 N5 C7 175.3(3) . .
C2 C7 N5 C8 61.8(5) . .
C2 C7 N5 N6 -121.1(4) . .
N4 C9 N6 N5 -0.3(5) . .
N4 C9 N6 Ag1 174.5(3) . 5_566
N4 C9 N6 Ag1A 178.5(3) . 5_566
C8 N5 N6 C9 1.4(4) . .
C7 N5 N6 C9 -176.2(3) . .
C8 N5 N6 Ag1 -170.8(4) . 5_566
C7 N5 N6 Ag1 11.6(7) . 5_566
C8 N5 N6 Ag1A -176.8(4) . 5_566
C7 N5 N6 Ag1A 5.6(7) . 5_566
N8 C11 N7 C12 -0.5(5) . .
N8 C11 N7 Ag1 -173.8(3) . 3_455
N8 C11 N7 Ag1A -168.7(3) . 3_455
N9 C12 N7 C11 1.6(6) . .
N9 C12 N7 Ag1 173.6(4) . 3_455
N9 C12 N7 Ag1A 168.3(4) . 3_455
N7 C11 N8 N9 -0.7(5) . .
N7 C11 N8 C10 -173.5(4) . .
C3 C10 N8 C11 -154.4(4) . .
C3 C10 N8 N9 33.7(5) . .
N7 C12 N9 N8 -1.9(6) . .
C11 N8 N9 C12 1.6(5) . .
C10 N8 N9 C12 174.7(4) . .
